data_4113195
loop_
_publ_author_name
'Matthew D. LoCoco'
'Xingwang Zhang'
'Richard F. Jordan'

_publ_section_title
;
 Chelate-Controlled Synthesis of Racemic ansa-Zirconocenes
;
_journal_name_full 'Journal of the American Chemical Society'
_journal_page_first 15231
_journal_page_last 15244
_journal_paper_doi 10.1021/ja046629+
_journal_volume 126
_journal_year 2004
_chemical_formula_sum 'C22 H32 Cl2 N2 O2 Zr'
_chemical_formula_weight 518.62
_chemical_name_systematic
; 
 ? 
;
_space_group_IT_number 43
_symmetry_cell_setting orthorhombic
_symmetry_space_group_name_Hall 'F 2 -2d'
_symmetry_space_group_name_H-M 'F d d 2'
_atom_sites_solution_hydrogens geom
_atom_sites_solution_primary direct
_atom_sites_solution_secondary difmap
_audit_creation_method SHELXL
_cell_angle_alpha 90.00
_cell_angle_beta 90.00
_cell_angle_gamma 90.00
_cell_formula_units_Z 8
_cell_length_a 31.469(6)
_cell_length_b 10.855(2)
_cell_length_c 14.079(4)
_cell_measurement_reflns_used 24
_cell_measurement_temperature 213(2)
_cell_measurement_theta_max 15.7
_cell_measurement_theta_min 12.6
_cell_volume 4809.3(19)
_computing_cell_refinement 'CAD-4 Manual (Enraf-Nonius,1977)'
_computing_data_collection 'CAD-4 Manual (Enraf-Nonius,1977)'
_computing_data_reduction 'MolEN (Fair, 1990)'
_computing_molecular_graphics 'SHELXTL v5.0 (Sheldrick, 1995)'
_computing_publication_material 'SHELXTL v5.0 (Sheldrick, 1995)'
_computing_structure_refinement 'SHELXTL v5.0 (Sheldrick, 1995)'
_computing_structure_solution 'SHELXTL v5.0 (Sheldrick, 1995)'
_diffrn_ambient_temperature 213(2)
_diffrn_measured_fraction_theta_full 1.0
_diffrn_measured_fraction_theta_max 1.0
_diffrn_measurement_device 'Enraf-Nonius CAD4'
_diffrn_measurement_method '\q-2\q scans'
_diffrn_radiation_monochromator graphite
_diffrn_radiation_source 'fine-focus sealed tube'
_diffrn_radiation_type MoK\a
_diffrn_radiation_wavelength 0.71073
_diffrn_reflns_av_R_equivalents 0.0226
_diffrn_reflns_av_sigmaI/netI 0.0257
_diffrn_reflns_limit_h_max 37
_diffrn_reflns_limit_h_min -1
_diffrn_reflns_limit_k_max 7
_diffrn_reflns_limit_k_min -12
_diffrn_reflns_limit_l_max 16
_diffrn_reflns_limit_l_min -16
_diffrn_reflns_number 3219
_diffrn_reflns_theta_full 25
_diffrn_reflns_theta_max 25.0
_diffrn_reflns_theta_min 2.0
_diffrn_standards_decay_% 0
_diffrn_standards_interval_time 60
_diffrn_standards_number 4
_exptl_absorpt_coefficient_mu 0.699
_exptl_absorpt_correction_T_max 0.8541
_exptl_absorpt_correction_T_min 0.8322
_exptl_absorpt_correction_type 'psi scans'
_exptl_absorpt_process_details
; 
Blessing,R. H. Acta Cryst. 1995, A51, 33-38 
;
_exptl_crystal_colour yellow
_exptl_crystal_density_diffrn 1.433
_exptl_crystal_description prism
_exptl_crystal_F_000 2144
_exptl_crystal_size_max 0.278
_exptl_crystal_size_mid 0.277
_exptl_crystal_size_min 0.229
_refine_diff_density_max 0.277
_refine_diff_density_min -0.199
_refine_diff_density_rms 0.041
_refine_ls_abs_structure_details 'Flack H D (1983), Acta Cryst. A39, 876-881'
_refine_ls_abs_structure_Flack -0.03(5)
_refine_ls_extinction_method none
_refine_ls_goodness_of_fit_all 1.065
_refine_ls_goodness_of_fit_ref 1.074
_refine_ls_hydrogen_treatment mixed
_refine_ls_matrix_type full
_refine_ls_number_parameters 144
_refine_ls_number_reflns 2104
_refine_ls_number_restraints 1
_refine_ls_restrained_S_all 1.065
_refine_ls_restrained_S_obs 1.073
_refine_ls_R_factor_all 0.0283
_refine_ls_R_factor_gt 0.0230
_refine_ls_shift/esd_mean 0.000
_refine_ls_shift/su_max 0.001
_refine_ls_structure_factor_coef Fsqd
_refine_ls_weighting_details 'w=1/[\s^2^(Fo^2^)+(0.0363P)^2^+1.7550P] where P=(Fo^2^+2Fc^2^)/3'
_refine_ls_weighting_scheme calc
_refine_ls_wR_factor_all 0.0597
_refine_ls_wR_factor_ref 0.0580
_reflns_number_gt 1964
_reflns_number_total 2104
_reflns_threshold_expression >2sigma(I)
_cod_data_source_file ja0466292Bsi20040908_121021.cif
_cod_data_source_block jor98_3
_cod_original_cell_volume 4809(2)
_cod_database_code 4113195

loop_
_symmetry_equiv_pos_as_xyz
'x, y, z'
'-x, -y, z'
'x+1/4, -y+1/4, z+1/4'
'-x+1/4, y+1/4, z+1/4'
'x, y+1/2, z+1/2'
'-x, -y+1/2, z+1/2'
'x+1/4, -y+3/4, z+3/4'
'-x+1/4, y+3/4, z+3/4'
'x+1/2, y, z+1/2'
'-x+1/2, -y, z+1/2'
'x+3/4, -y+1/4, z+3/4'
'-x+3/4, y+1/4, z+3/4'
'x+1/2, y+1/2, z'
'-x+1/2, -y+1/2, z'
'x+3/4, -y+3/4, z+1/4'
'-x+3/4, y+3/4, z+1/4'

loop_
_atom_site_aniso_label
_atom_site_aniso_U_11
_atom_site_aniso_U_22
_atom_site_aniso_U_33
_atom_site_aniso_U_23
_atom_site_aniso_U_13
_atom_site_aniso_U_12
Zr1 0.02577(14) 0.0384(2) 0.0430(2) 0.000 0.000 -0.0005(2)
Cl1 0.0315(3) 0.0496(4) 0.0672(5) -0.0016(4) 0.0016(3) -0.0067(3)
N1 0.0346(12) 0.0423(13) 0.0548(14) -0.0055(11) 0.0052(10) -0.0014(10)
C1 0.0342(13) 0.049(2) 0.056(2) -0.0129(13) -0.0055(13) 0.0020(12)
C2 0.052(2) 0.070(2) 0.069(2) -0.010(2) 0.007(2) 0.014(2)
C3 0.071(2) 0.086(3) 0.082(3) -0.011(2) 0.004(2) 0.046(2)
C4 0.072(2) 0.057(2) 0.087(3) -0.019(2) -0.023(2) 0.026(2)
C5 0.059(2) 0.047(2) 0.100(3) 0.001(2) -0.021(2) 0.0007(15)
C6 0.043(2) 0.045(2) 0.080(2) -0.004(2) -0.0011(15) 0.0008(13)
C7 0.058(2) 0.053(2) 0.063(2) -0.004(2) 0.017(2) 0.002(2)
O11 0.0263(9) 0.0624(13) 0.0507(11) 0.0156(10) 0.0018(8) 0.0007(9)
C11 0.0250(12) 0.067(2) 0.059(2) 0.0043(15) -0.0038(12) 0.0017(13)
C12 0.044(2) 0.062(2) 0.068(2) 0.016(2) -0.0060(14) 0.0050(14)
C13 0.061(2) 0.096(3) 0.061(2) 0.030(2) 0.005(2) 0.009(2)
C14 0.047(2) 0.094(3) 0.064(2) 0.029(2) 0.012(2) 0.008(2)

loop_
_atom_site_label
_atom_site_type_symbol
_atom_site_fract_x
_atom_site_fract_y
_atom_site_fract_z
_atom_site_U_iso_or_equiv
_atom_site_thermal_displace_type
_atom_site_occupancy
_atom_site_calc_flag
_atom_site_refinement_flags
Zr1 Zr 0.0000 0.0000 0.44472(3) 0.03572(10) Uani 1 d S
Cl1 Cl 0.05873(2) 0.15000(6) 0.42264(5) 0.0494(2) Uani 1 d .
N1 N -0.03642(7) 0.1101(2) 0.5358(2) 0.0439(6) Uani 1 d .
C1 C -0.05420(9) 0.2296(3) 0.5282(2) 0.0462(7) Uani 1 d .
C2 C -0.09085(12) 0.2636(3) 0.5788(3) 0.0637(9) Uani 1 d .
H2 H -0.10385(0) 0.2068(0) 0.6188(0) 0.076 Uiso 1 calc R
C3 C -0.10765(14) 0.3794(4) 0.5699(3) 0.0799(12) Uani 1 d .
H3 H -0.13233(0) 0.3990(0) 0.6029(0) 0.096 Uiso 1 calc R
C4 C -0.08918(13) 0.4662(4) 0.5141(3) 0.0721(11) Uani 1 d .
H4 H -0.10045(0) 0.5452(0) 0.5105(0) 0.087 Uiso 1 calc R
C5 C -0.05342(11) 0.4351(3) 0.4628(3) 0.0685(10) Uani 1 d .
H5 H -0.04097(0) 0.4927(0) 0.4226(0) 0.082 Uiso 1 calc R
C6 C -0.03599(10) 0.3186(3) 0.4708(3) 0.0559(8) Uani 1 d .
H6 H -0.01148(0) 0.2997(0) 0.4369(0) 0.067 Uiso 1 calc R
C7 C -0.05282(13) 0.0361(4) 0.6146(3) 0.0581(8) Uani 1 d .
H7A H -0.0395(0) -0.0443(0) 0.6164(0) 0.065(11) Uiso 1 d .
H7B H -0.0824(0) 0.0125(0) 0.6062(0) 0.067(11) Uiso 1 d .
H7C H -0.0493(0) 0.0815(0) 0.6744(0) 0.061(10) Uiso 1 d .
O11 O -0.02965(5) 0.0996(2) 0.31801(14) 0.0465(5) Uani 1 d .
C11 C -0.07586(8) 0.1144(3) 0.3016(2) 0.0504(7) Uani 1 d .
H11A H -0.09002(0) 0.1418(0) 0.3590(0) 0.060 Uiso 1 calc R
H11B H -0.08847(0) 0.0372(0) 0.2813(0) 0.060 Uiso 1 calc R
C12 C -0.07933(10) 0.2103(3) 0.2244(3) 0.0578(8) Uani 1 d .
H12A H -0.08074(0) 0.2927(0) 0.2509(0) 0.069 Uiso 1 calc R
H12B H -0.10412(0) 0.1963(0) 0.1849(0) 0.069 Uiso 1 calc R
C13 C -0.03861(11) 0.1913(4) 0.1689(3) 0.0725(10) Uani 1 d .
H13A H -0.04157(0) 0.1238(0) 0.1242(0) 0.087 Uiso 1 calc R
H13B H -0.03098(0) 0.2653(0) 0.1342(0) 0.087 Uiso 1 calc R
C14 C -0.00675(11) 0.1627(4) 0.2410(3) 0.0682(10) Uani 1 d .
H14A H 0.00646(0) 0.2376(0) 0.2643(0) 0.082 Uiso 1 calc R
H14B H 0.01515(0) 0.1096(0) 0.2150(0) 0.082 Uiso 1 calc R

loop_
_atom_type_symbol
_atom_type_description
_atom_type_scat_dispersion_real
_atom_type_scat_dispersion_imag
_atom_type_scat_source
C C 0.0033 0.0016 'International Tables Vol C Tables 4.2.6.8 and 6.1.1.4'
H H 0.0000 0.0000 'International Tables Vol C Tables 4.2.6.8 and 6.1.1.4'
N N 0.0061 0.0033 'International Tables Vol C Tables 4.2.6.8 and 6.1.1.4'
O O 0.0106 0.0060 'International Tables Vol C Tables 4.2.6.8 and 6.1.1.4'
Cl Cl 0.1484 0.1585 'International Tables Vol C Tables 4.2.6.8 and 6.1.1.4'
Zr Zr -2.9673 0.5597 'International Tables Vol C Tables 4.2.6.8 and 6.1.1.4'

loop_
_geom_angle_atom_site_label_1
_geom_angle_atom_site_label_2
_geom_angle_atom_site_label_3
_geom_angle
_geom_angle_site_symmetry_1
_geom_angle_site_symmetry_3
_geom_angle_publ_flag
N1 Zr1 N1 104.52(14) . 2 yes
N1 Zr1 O11 166.27(9) . 2 yes
N1 Zr1 O11 89.09(9) 2 2 ?
N1 Zr1 O11 89.09(9) . . yes
N1 Zr1 O11 166.27(9) 2 . ?
O11 Zr1 O11 77.38(11) 2 . yes
N1 Zr1 Cl1 96.30(7) . . yes
N1 Zr1 Cl1 92.50(7) 2 . yes
O11 Zr1 Cl1 84.76(5) 2 . yes
O11 Zr1 Cl1 84.02(5) . . yes
N1 Zr1 Cl1 92.50(7) . 2 ?
N1 Zr1 Cl1 96.30(7) 2 2 ?
O11 Zr1 Cl1 84.02(5) 2 2 ?
O11 Zr1 Cl1 84.76(5) . 2 ?
Cl1 Zr1 Cl1 165.62(4) . 2 yes
C1 N1 C7 114.9(2) . . yes
C1 N1 Zr1 133.8(2) . . yes
C7 N1 Zr1 110.1(2) . . yes
C6 C1 C2 116.9(3) . . yes
C6 C1 N1 121.3(3) . . yes
C2 C1 N1 121.8(3) . . yes
C3 C2 C1 120.8(4) . . yes
C4 C3 C2 121.6(4) . . yes
C3 C4 C5 118.8(3) . . yes
C4 C5 C6 120.3(4) . . yes
C5 C6 C1 121.5(3) . . yes
C14 O11 C11 108.4(2) . . yes
C14 O11 Zr1 126.5(2) . . yes
C11 O11 Zr1 125.0(2) . . yes
O11 C11 C12 104.9(2) . . yes
C11 C12 C13 102.5(3) . . yes
C14 C13 C12 104.5(3) . . yes
C13 C14 O11 106.0(3) . . yes

loop_
_geom_bond_atom_site_label_1
_geom_bond_atom_site_label_2
_geom_bond_distance
_geom_bond_site_symmetry_2
_geom_bond_publ_flag
Zr1 N1 2.094(2) . yes
Zr1 N1 2.094(2) 2 ?
Zr1 O11 2.285(2) 2 ?
Zr1 O11 2.285(2) . yes
Zr1 Cl1 2.4827(7) . yes
Zr1 Cl1 2.4827(7) 2 ?
N1 C1 1.416(4) . yes
N1 C7 1.464(4) . yes
C1 C6 1.384(5) . yes
C1 C2 1.405(5) . yes
C2 C3 1.369(5) . yes
C3 C4 1.358(7) . yes
C4 C5 1.379(6) . yes
C5 C6 1.382(4) . yes
O11 C14 1.471(4) . yes
O11 C11 1.481(3) . yes
C11 C12 1.509(5) . yes
C12 C13 1.515(5) . yes
C13 C14 1.460(5) . yes

loop_
_geom_torsion_atom_site_label_1
_geom_torsion_atom_site_label_2
_geom_torsion_atom_site_label_3
_geom_torsion_atom_site_label_4
_geom_torsion
_geom_torsion_site_symmetry_1
N1 Zr1 N1 C1 151.1(3) 2
O11 Zr1 N1 C1 -36.8(5) 2
O11 Zr1 N1 C1 -27.0(2) .
Cl1 Zr1 N1 C1 56.9(2) .
Cl1 Zr1 N1 C1 -111.7(2) 2
N1 Zr1 N1 C7 -42.5(2) 2
O11 Zr1 N1 C7 129.6(4) 2
O11 Zr1 N1 C7 139.4(2) .
Cl1 Zr1 N1 C7 -136.7(2) .
Cl1 Zr1 N1 C7 54.7(2) 2
C7 N1 C1 C6 166.3(3) .
Zr1 N1 C1 C6 -27.8(4) .
C7 N1 C1 C2 -13.2(4) .
Zr1 N1 C1 C2 152.7(3) .
C6 C1 C2 C3 0.9(5) .
N1 C1 C2 C3 -179.6(3) .
C1 C2 C3 C4 -1.6(7) .
C2 C3 C4 C5 2.2(7) .
C3 C4 C5 C6 -2.2(6) .
C4 C5 C6 C1 1.5(5) .
C2 C1 C6 C5 -0.9(5) .
N1 C1 C6 C5 179.6(3) .
N1 Zr1 O11 C14 125.2(3) .
N1 Zr1 O11 C14 -47.1(5) 2
O11 Zr1 O11 C14 -57.2(3) 2
Cl1 Zr1 O11 C14 28.8(3) .
Cl1 Zr1 O11 C14 -142.2(3) 2
N1 Zr1 O11 C11 -52.9(2) .
N1 Zr1 O11 C11 134.8(3) 2
O11 Zr1 O11 C11 124.8(3) 2
Cl1 Zr1 O11 C11 -149.3(2) .
Cl1 Zr1 O11 C11 39.7(2) 2
C14 O11 C11 C12 -11.6(4) .
Zr1 O11 C11 C12 166.8(2) .
O11 C11 C12 C13 29.6(4) .
C11 C12 C13 C14 -37.3(4) .
C12 C13 C14 O11 30.7(4) .
C11 O11 C14 C13 -12.0(4) .
Zr1 O11 C14 C13 169.7(3) .
